data_7703935
loop_
_publ_author_name
'Andrejevi\'c, Tina P'
'Milivojevic, Dusan'
'Gli\<si\'c, Biljana \/D'
'Kljun, Jakob'
'Stevanovi\'c, Nevena Lj'
'Vojnovic, Sandra'
'Medic, Strahinja'
'Nikodinovic-Runic, Jasmina'
'Turel, Iztok'
'Djuran, Milo\<s I'

_publ_section_title
;
 Silver(i) complexes with different pyridine-4,5-dicarboxylate ligands as
 efficient agents for the control of cow mastitis associated pathogens.
;
_journal_issue 18
_journal_name_full 'Dalton transactions (Cambridge, England : 2003)'
_journal_page_first 6084
_journal_page_last 6096
_journal_paper_doi 10.1039/d0dt00518e
_journal_volume 49
_journal_year 2020
_chemical_formula_moiety 'C24 H20 Ag N4 O8 S2, B F4'
_chemical_formula_sum 'C24 H20 Ag B F4 N4 O8 S2'
_chemical_formula_weight 751.24
_space_group_crystal_system monoclinic
_space_group_IT_number 14
_space_group_name_Hall '-P 2yn'
_space_group_name_H-M_alt 'P 1 21/n 1'
_atom_sites_solution_hydrogens geom
_atom_sites_solution_primary dual
_audit_creation_date 2019-11-18
_audit_creation_method
;
Olex2 1.2
(compiled 2018.05.29 svn.r3508 for OlexSys, GUI svn.r5506)
;
_audit_update_record
;
2020-01-29 deposited with the CCDC.	2020-04-01 downloaded from the CCDC.
;
_cell_angle_alpha 90
_cell_angle_beta 97.886(3)
_cell_angle_gamma 90
_cell_formula_units_Z 4
_cell_length_a 12.2044(5)
_cell_length_b 7.9645(3)
_cell_length_c 29.6530(9)
_cell_measurement_reflns_used 5352
_cell_measurement_temperature 160(16)
_cell_measurement_theta_max 30.2210
_cell_measurement_theta_min 2.7650
_cell_volume 2855.07(18)
_computing_cell_refinement 'CrysAlisPro 1.171.39.46e (Rigaku OD, 2018)'
_computing_data_collection 'CrysAlisPro 1.171.39.46e (Rigaku OD, 2018)'
_computing_data_reduction 'CrysAlisPro 1.171.39.46e (Rigaku OD, 2018)'
_computing_molecular_graphics 'Olex2 (Dolomanov et al., 2009)'
_computing_publication_material 'Olex2 (Dolomanov et al., 2009)'
_computing_structure_refinement 'ShelXL (Sheldrick, 2015)'
_computing_structure_solution 'ShelXT (Sheldrick, 2015)'
_diffrn_ambient_environment N~2~
_diffrn_ambient_temperature 160(16)
_diffrn_detector 'CCD plate'
_diffrn_detector_area_resol_mean 10.4933
_diffrn_detector_type Atlas
_diffrn_measured_fraction_theta_full 0.999
_diffrn_measured_fraction_theta_max 0.999
_diffrn_measurement_details
;
List of Runs (angles in degrees, time in seconds):

  # Type    Start    End  Width  t~exp~   \w     \q     \k     \f   Frames
#--------------------------------------------------------------------------
  1  \w    -92.00 -66.00   1.00   22.30    --  -14.36-178.00   0.00   26
  2  \w    -72.00 101.00   1.00   22.30    --   14.52   0.00 -30.00  173
;
_diffrn_measurement_device 'four-circle diffractometer'
_diffrn_measurement_device_type 'SuperNova, Dual, Cu at home/near, Atlas'
_diffrn_measurement_method '\w scans'
_diffrn_orient_matrix_type 'CrysAlisPro convention (1999,Acta A55,543-557)'
_diffrn_orient_matrix_UB_11 -0.0498420000
_diffrn_orient_matrix_UB_12 -0.0055779000
_diffrn_orient_matrix_UB_13 0.0097140000
_diffrn_orient_matrix_UB_21 0.0211891000
_diffrn_orient_matrix_UB_22 -0.0706424000
_diffrn_orient_matrix_UB_23 0.0129283000
_diffrn_orient_matrix_UB_31 0.0225602000
_diffrn_orient_matrix_UB_32 0.0539505000
_diffrn_orient_matrix_UB_33 0.0179341000
_diffrn_radiation_monochromator mirror
_diffrn_radiation_probe x-ray
_diffrn_radiation_type MoK\a
_diffrn_radiation_wavelength 0.71073
_diffrn_reflns_av_R_equivalents 0.0235
_diffrn_reflns_av_unetI/netI 0.0365
_diffrn_reflns_Laue_measured_fraction_full 0.999
_diffrn_reflns_Laue_measured_fraction_max 0.999
_diffrn_reflns_limit_h_max 15
_diffrn_reflns_limit_h_min -15
_diffrn_reflns_limit_k_max 8
_diffrn_reflns_limit_k_min -10
_diffrn_reflns_limit_l_max 38
_diffrn_reflns_limit_l_min -28
_diffrn_reflns_number 13853
_diffrn_reflns_point_group_measured_fraction_full 0.999
_diffrn_reflns_point_group_measured_fraction_max 0.999
_diffrn_reflns_theta_full 25.242
_diffrn_reflns_theta_max 27.485
_diffrn_reflns_theta_min 2.650
_diffrn_source 'micro-focus sealed X-ray tube'
_diffrn_source_type 'SuperNova (Mo) X-ray Source'
_exptl_absorpt_coefficient_mu 0.934
_exptl_absorpt_correction_T_max 1.00000
_exptl_absorpt_correction_T_min 0.82287
_exptl_absorpt_correction_type multi-scan
_exptl_absorpt_process_details
;
CrysAlisPro 1.171.39.46e (Rigaku Oxford Diffraction, 2018)
Empirical absorption correction using spherical harmonics,
 implemented in SCALE3 ABSPACK scaling algorithm.
;
_exptl_crystal_colour 'clear light colourless'
_exptl_crystal_colour_lustre clear
_exptl_crystal_colour_modifier light
_exptl_crystal_colour_primary colourless
_exptl_crystal_density_diffrn 1.748
_exptl_crystal_description needle
_exptl_crystal_F_000 1504
_exptl_crystal_size_max 0.3
_exptl_crystal_size_mid 0.1
_exptl_crystal_size_min 0.1
_refine_diff_density_max 0.399
_refine_diff_density_min -0.507
_refine_diff_density_rms 0.064
_refine_ls_extinction_method none
_refine_ls_goodness_of_fit_ref 1.019
_refine_ls_hydrogen_treatment constr
_refine_ls_matrix_type full
_refine_ls_number_parameters 438
_refine_ls_number_reflns 6545
_refine_ls_number_restraints 0
_refine_ls_restrained_S_all 1.019
_refine_ls_R_factor_all 0.0391
_refine_ls_R_factor_gt 0.0293
_refine_ls_shift/su_max 0.001
_refine_ls_shift/su_mean 0.000
_refine_ls_structure_factor_coef Fsqd
_refine_ls_weighting_details 'w=1/[\s^2^(Fo^2^)+(0.0292P)^2^+0.6200P] where P=(Fo^2^+2Fc^2^)/3'
_refine_ls_weighting_scheme calc
_refine_ls_wR_factor_gt 0.0641
_refine_ls_wR_factor_ref 0.0688
_reflns_Friedel_coverage 0.000
_reflns_number_gt 5442
_reflns_number_total 6545
_reflns_threshold_expression 'I > 2\s(I)'
_cod_data_source_file d0dt00518e2.cif
_cod_data_source_block mob540
_cod_depositor_comments 'Adding full bibliography for 7703931--7703935.cif.'
_cod_database_code 7703935
_shelx_shelxl_version_number 2018/3
_chemical_oxdiff_formula 'Ag1 C24 H20 N4 O8 S2 B1 F4'
_shelx_space_group_comment
;
The symmetry employed for this shelxl refinement is uniquely defined
by the following loop, which should always be used as a source of
symmetry information in preference to the above space-group names.
They are only intended as comments.
;
_shelx_estimated_absorpt_t_max 0.912
_shelx_estimated_absorpt_t_min 0.767
_reflns_odcompleteness_completeness 99.83
_reflns_odcompleteness_iscentric 1
_reflns_odcompleteness_theta 27.50
_olex2_refinement_description
;
1. Fixed Uiso
 At 1.2 times of:
  All C(H) groups
 At 1.5 times of:
  All C(H,H,H) groups
2. Others
 Sof(F21A)=Sof(F23B)=Sof(F22B)=Sof(F24B)=1-FVAR(1)
 Sof(F21)=Sof(F23A)=Sof(F24A)=Sof(F22A)=FVAR(1)
3.a Aromatic/amide H refined with riding coordinates:
 C30(H30), C6(H6), C34(H34), C27(H27), C3(H3), C10(H10), C33(H33), C9(H9)
3.b Idealised Me refined as rotating group:
 C43(H43A,H43B,H43C), C19(H19A,H19B,H19C), C39(H39A,H39B,H39C), C15(H15A,H15B,
 H15C)
;
_olex2_submission_special_instructions 'No special instructions were received'
_oxdiff_exptl_absorpt_empirical_details
;
Empirical correction (ABSPACK) includes:
- Absorption correction using spherical harmonics
- Frame scaling
;
_oxdiff_exptl_absorpt_empirical_full_max 1.242
_oxdiff_exptl_absorpt_empirical_full_min 0.694

loop_
_space_group_symop_operation_xyz
'x, y, z'
'-x+1/2, y+1/2, -z+1/2'
'-x, -y, -z'
'x-1/2, -y-1/2, z-1/2'

loop_
_atom_site_label
_atom_site_type_symbol
_atom_site_fract_x
_atom_site_fract_y
_atom_site_fract_z
_atom_site_U_iso_or_equiv
_atom_site_adp_type
_atom_site_occupancy
_atom_site_site_symmetry_order
_atom_site_calc_flag
_atom_site_refinement_flags_posn
_atom_site_refinement_flags_adp
_atom_site_refinement_flags_occupancy
_atom_site_disorder_assembly
_atom_site_disorder_group
Ag1 Ag 0.22651(2) 0.63565(2) 0.72279(2) 0.02840(6) Uani 1 1 d . . . . .
S32 S -0.12438(4) 0.87949(7) 0.72537(2) 0.02281(12) Uani 1 1 d . . . . .
S8 S 0.54963(4) 0.60482(7) 0.65610(2) 0.02324(12) Uani 1 1 d . . . . .
O37 O -0.15490(12) 0.48478(19) 0.88628(5) 0.0269(3) Uani 1 1 d . . . . .
O42 O 0.25919(12) 0.38676(19) 0.90151(5) 0.0265(3) Uani 1 1 d . . . . .
O38 O -0.03954(12) 0.67604(19) 0.92367(5) 0.0253(3) Uani 1 1 d . . . . .
O18 O 0.01453(12) 0.1382(2) 0.58267(5) 0.0313(4) Uani 1 1 d . . . . .
O41 O 0.09499(13) 0.36290(19) 0.92719(5) 0.0289(4) Uani 1 1 d . . . . .
N1 N 0.23677(14) 0.4601(2) 0.65551(5) 0.0193(4) Uani 1 1 d . . . . .
O13 O 0.26891(16) 0.14076(19) 0.51098(5) 0.0380(4) Uani 1 1 d . . . . .
O14 O 0.31741(17) 0.4049(2) 0.49739(5) 0.0402(4) Uani 1 1 d . . . . .
N25 N 0.13314(13) 0.6122(2) 0.78422(5) 0.0174(3) Uani 1 1 d . . . . .
F21 F 0.7865(6) 0.5788(11) 0.6563(3) 0.0481(15) Uani 0.649(7) 1 d . . P A 1
N11 N 0.39828(13) 0.6522(2) 0.70626(5) 0.0178(3) Uani 1 1 d . . . . .
O17 O 0.04414(14) 0.2628(2) 0.51788(5) 0.0400(4) Uani 1 1 d . . . . .
N35 N 0.06846(14) 0.8046(2) 0.70806(5) 0.0218(4) Uani 1 1 d . . . . .
C2 C 0.33160(16) 0.4876(2) 0.63845(6) 0.0166(4) Uani 1 1 d . . . . .
C30 C 0.16855(16) 0.5302(3) 0.82267(6) 0.0185(4) Uani 1 1 d . . . . .
H30 H 0.238441 0.481584 0.825615 0.022 Uiso 1 1 calc R . . . .
C29 C 0.10729(16) 0.5131(2) 0.85859(6) 0.0173(4) Uani 1 1 d . . . . .
C6 C 0.15599(17) 0.3768(3) 0.62951(7) 0.0213(4) Uani 1 1 d . . . . .
H6 H 0.089983 0.357614 0.641048 0.026 Uiso 1 1 calc R . . . .
C7 C 0.41721(16) 0.5805(3) 0.66786(6) 0.0172(4) Uani 1 1 d . . . . .
C28 C 0.00114(16) 0.5828(2) 0.85335(6) 0.0175(4) Uani 1 1 d . . . . .
C26 C 0.03178(16) 0.6822(2) 0.77992(6) 0.0165(4) Uani 1 1 d . . . . .
C31 C 0.00054(16) 0.7805(2) 0.73818(6) 0.0170(4) Uani 1 1 d . . . . .
C34 C 0.02067(18) 0.9054(3) 0.67356(7) 0.0268(5) Uani 1 1 d . . . . .
H34 H 0.057112 0.935699 0.649222 0.032 Uiso 1 1 calc R . . . .
C5 C 0.16609(17) 0.3177(3) 0.58608(6) 0.0198(4) Uani 1 1 d . . . . .
C36 C -0.07414(17) 0.5718(3) 0.88965(7) 0.0200(4) Uani 1 1 d . . . . .
C27 C -0.03693(16) 0.6671(2) 0.81353(6) 0.0173(4) Uani 1 1 d . . . . .
H27 H -0.107615 0.713130 0.809218 0.021 Uiso 1 1 calc R . . . .
C3 C 0.34788(17) 0.4347(3) 0.59507(6) 0.0194(4) Uani 1 1 d . . . . .
H3 H 0.414284 0.456735 0.584128 0.023 Uiso 1 1 calc R . . . .
C12 C 0.28210(18) 0.2850(3) 0.52242(7) 0.0239(5) Uani 1 1 d . . . . .
C4 C 0.26381(17) 0.3489(2) 0.56845(6) 0.0194(4) Uani 1 1 d . . . . .
C16 C 0.06892(17) 0.2381(3) 0.55794(7) 0.0234(5) Uani 1 1 d . . . . .
C10 C 0.49225(16) 0.7314(3) 0.72703(7) 0.0218(4) Uani 1 1 d . . . . .
H10 H 0.494344 0.789259 0.754378 0.026 Uiso 1 1 calc R . . . .
C40 C 0.15094(17) 0.4136(3) 0.89995(6) 0.0196(4) Uani 1 1 d . . . . .
C33 C -0.08290(18) 0.9579(3) 0.67713(7) 0.0267(5) Uani 1 1 d . . . . .
H33 H -0.125365 1.026847 0.656268 0.032 Uiso 1 1 calc R . . . .
C9 C 0.58095(17) 0.7186(3) 0.70468(7) 0.0253(5) Uani 1 1 d . . . . .
H9 H 0.649852 0.765637 0.714502 0.030 Uiso 1 1 calc R . . . .
C43 C 0.31424(19) 0.2967(3) 0.94087(7) 0.0309(5) Uani 1 1 d . . . . .
H43A H 0.378783 0.241387 0.932899 0.046 Uiso 1 1 calc GR . . . .
H43B H 0.264629 0.214761 0.950495 0.046 Uiso 1 1 calc GR . . . .
H43C H 0.335669 0.374539 0.965206 0.046 Uiso 1 1 calc GR . . . .
C19 C -0.0862(2) 0.0642(4) 0.55877(8) 0.0468(7) Uani 1 1 d . . . . .
H19A H -0.068267 -0.003288 0.533964 0.070 Uiso 1 1 calc GR . . . .
H19B H -0.136299 0.151802 0.547167 0.070 Uiso 1 1 calc GR . . . .
H19C H -0.120424 -0.004828 0.579420 0.070 Uiso 1 1 calc GR . . . .
C39 C -0.1044(2) 0.6755(3) 0.96116(8) 0.0388(6) Uani 1 1 d . . . . .
H39A H -0.178104 0.713387 0.950544 0.058 Uiso 1 1 calc GR . . . .
H39B H -0.070861 0.749212 0.984722 0.058 Uiso 1 1 calc GR . . . .
H39C H -0.107122 0.563685 0.973013 0.058 Uiso 1 1 calc GR . . . .
C15 C 0.3360(3) 0.3555(4) 0.45145(8) 0.0575(9) Uani 1 1 d . . . . .
H15A H 0.344976 0.454204 0.433722 0.086 Uiso 1 1 calc GR . . . .
H15B H 0.273671 0.292242 0.437281 0.086 Uiso 1 1 calc GR . . . .
H15C H 0.401532 0.287833 0.453242 0.086 Uiso 1 1 calc GR . . . .
B20 B 0.8318(2) 0.4233(4) 0.66563(10) 0.0323(6) Uani 1 1 d . . . . .
F23A F 0.8207(5) 0.3313(4) 0.62421(11) 0.0797(18) Uani 0.649(7) 1 d . . P A 2
F24A F 0.7844(2) 0.3332(6) 0.69630(12) 0.0630(15) Uani 0.649(7) 1 d . . P A 2
F22A F 0.9463(6) 0.4384(8) 0.6805(3) 0.0379(13) Uani 0.649(7) 1 d . . P A 2
F21A F 0.8100(11) 0.5724(18) 0.6441(4) 0.040(2) Uani 0.351(7) 1 d . . P A 2
F23B F 0.7644(5) 0.3069(7) 0.6499(4) 0.077(3) Uani 0.351(7) 1 d . . P A 3
F22B F 0.9362(12) 0.3835(15) 0.6714(5) 0.039(2) Uani 0.351(7) 1 d . . P A 3
F24B F 0.8016(5) 0.4634(11) 0.71202(19) 0.060(2) Uani 0.351(7) 1 d . . P A 3

loop_
_atom_site_aniso_label
_atom_site_aniso_U_11
_atom_site_aniso_U_22
_atom_site_aniso_U_33
_atom_site_aniso_U_23
_atom_site_aniso_U_13
_atom_site_aniso_U_12
Ag1 0.02336(9) 0.04081(12) 0.02339(9) -0.00250(8) 0.01161(7) 0.00383(8)
S32 0.0182(2) 0.0277(3) 0.0226(2) 0.0025(2) 0.0032(2) 0.0032(2)
S8 0.0172(2) 0.0296(3) 0.0240(2) 0.0013(2) 0.0067(2) 0.0006(2)
O37 0.0250(8) 0.0293(8) 0.0281(8) 0.0013(7) 0.0094(6) -0.0081(7)
O42 0.0249(8) 0.0331(9) 0.0205(7) 0.0052(7) -0.0008(6) 0.0037(7)
O38 0.0296(8) 0.0289(8) 0.0197(7) -0.0056(7) 0.0119(6) -0.0069(7)
O18 0.0256(8) 0.0481(10) 0.0188(7) -0.0004(7) -0.0021(6) -0.0125(7)
O41 0.0312(9) 0.0344(9) 0.0215(7) 0.0077(7) 0.0049(6) -0.0029(7)
N1 0.0191(8) 0.0219(9) 0.0173(8) -0.0011(7) 0.0038(6) 0.0002(7)
O13 0.0651(12) 0.0221(9) 0.0302(9) -0.0072(7) 0.0184(8) -0.0039(8)
O14 0.0792(14) 0.0262(9) 0.0195(8) -0.0035(7) 0.0224(8) -0.0053(9)
N25 0.0173(8) 0.0194(9) 0.0159(7) -0.0009(7) 0.0037(6) -0.0011(7)
F21 0.031(3) 0.0357(18) 0.075(4) -0.014(3) -0.002(2) 0.0093(18)
N11 0.0199(8) 0.0173(9) 0.0159(7) 0.0007(7) 0.0016(6) 0.0008(7)
O17 0.0487(11) 0.0481(11) 0.0195(7) 0.0049(8) -0.0082(7) -0.0117(9)
N35 0.0201(9) 0.0280(10) 0.0178(8) 0.0021(8) 0.0043(7) 0.0019(8)
C2 0.0186(9) 0.0149(9) 0.0167(9) 0.0014(8) 0.0037(7) 0.0025(8)
C30 0.0168(9) 0.0210(11) 0.0177(9) -0.0014(9) 0.0020(7) 0.0001(8)
C29 0.0192(10) 0.0164(10) 0.0163(9) -0.0019(8) 0.0022(7) -0.0022(8)
C6 0.0189(10) 0.0268(11) 0.0185(9) -0.0012(9) 0.0032(8) 0.0009(9)
C7 0.0176(9) 0.0172(10) 0.0176(9) 0.0047(8) 0.0047(7) 0.0038(8)
C28 0.0198(10) 0.0159(10) 0.0178(9) -0.0028(8) 0.0065(8) -0.0041(8)
C26 0.0170(9) 0.0163(10) 0.0160(9) -0.0023(8) 0.0018(7) -0.0025(8)
C31 0.0161(9) 0.0168(10) 0.0181(9) -0.0020(8) 0.0022(7) -0.0001(8)
C34 0.0274(11) 0.0347(13) 0.0186(10) 0.0078(10) 0.0036(9) 0.0009(10)
C5 0.0227(10) 0.0184(10) 0.0174(9) 0.0023(9) 0.0001(8) 0.0033(8)
C36 0.0219(10) 0.0190(10) 0.0196(9) 0.0027(9) 0.0052(8) 0.0015(9)
C27 0.0151(9) 0.0174(10) 0.0198(9) -0.0023(8) 0.0036(7) -0.0005(8)
C3 0.0211(10) 0.0191(10) 0.0194(9) 0.0012(9) 0.0078(8) 0.0014(8)
C12 0.0301(12) 0.0235(12) 0.0186(10) -0.0007(9) 0.0053(8) 0.0017(9)
C4 0.0275(11) 0.0156(10) 0.0154(9) 0.0009(8) 0.0042(8) 0.0062(9)
C16 0.0238(11) 0.0261(11) 0.0199(10) -0.0043(9) 0.0016(8) 0.0026(9)
C10 0.0218(10) 0.0217(11) 0.0206(10) 0.0003(9) -0.0017(8) 0.0011(9)
C40 0.0241(10) 0.0174(10) 0.0166(9) -0.0038(8) 0.0008(8) -0.0014(8)
C33 0.0288(12) 0.0305(13) 0.0200(10) 0.0052(10) 0.0006(9) 0.0024(10)
C9 0.0206(11) 0.0258(12) 0.0282(11) 0.0028(10) -0.0014(9) -0.0028(9)
C43 0.0316(12) 0.0312(13) 0.0268(11) 0.0044(11) -0.0078(9) 0.0060(10)
C19 0.0311(13) 0.082(2) 0.0262(12) -0.0063(14) -0.0008(10) -0.0233(14)
C39 0.0482(15) 0.0460(15) 0.0273(11) -0.0081(12) 0.0240(11) -0.0101(13)
C15 0.112(3) 0.0455(17) 0.0208(12) -0.0051(12) 0.0314(15) -0.0071(18)
B20 0.0232(13) 0.0357(15) 0.0376(14) 0.0078(13) 0.0031(11) 0.0018(12)
F23A 0.128(4) 0.057(2) 0.0460(18) -0.0270(16) -0.016(2) 0.023(2)
F24A 0.0288(13) 0.098(4) 0.063(2) 0.033(2) 0.0110(13) -0.0126(16)
F22A 0.0192(15) 0.049(3) 0.045(3) 0.013(2) 0.0029(16) 0.000(2)
F21A 0.043(6) 0.028(4) 0.049(5) 0.011(4) 0.001(3) 0.013(3)
F23B 0.042(3) 0.037(3) 0.150(9) -0.023(4) 0.009(4) -0.012(2)
F22B 0.023(4) 0.058(7) 0.041(5) 0.012(4) 0.016(4) 0.006(4)
F24B 0.059(3) 0.076(6) 0.052(3) 0.016(3) 0.037(3) 0.019(3)

loop_
_atom_type_symbol
_atom_type_description
_atom_type_scat_dispersion_real
_atom_type_scat_dispersion_imag
_atom_type_scat_source
C C 0.0033 0.0016 'International Tables Vol C Tables 4.2.6.8 and 6.1.1.4'
H H 0.0000 0.0000 'International Tables Vol C Tables 4.2.6.8 and 6.1.1.4'
Ag Ag -0.8971 1.1015 'International Tables Vol C Tables 4.2.6.8 and 6.1.1.4'
B B 0.0013 0.0007 'International Tables Vol C Tables 4.2.6.8 and 6.1.1.4'
F F 0.0171 0.0103 'International Tables Vol C Tables 4.2.6.8 and 6.1.1.4'
N N 0.0061 0.0033 'International Tables Vol C Tables 4.2.6.8 and 6.1.1.4'
O O 0.0106 0.0060 'International Tables Vol C Tables 4.2.6.8 and 6.1.1.4'
S S 0.1246 0.1234 'International Tables Vol C Tables 4.2.6.8 and 6.1.1.4'

loop_
_geom_angle_atom_site_label_1
_geom_angle_atom_site_label_2
_geom_angle_atom_site_label_3
_geom_angle
_geom_angle_site_symmetry_1
_geom_angle_site_symmetry_3
_geom_angle_publ_flag
N25 Ag1 N1 133.51(6) . . ?
N25 Ag1 N35 73.00(6) . . ?
N11 Ag1 N1 72.51(6) . . ?
N11 Ag1 N25 140.33(6) . . ?
N11 Ag1 N35 134.62(6) . . ?
N35 Ag1 N1 107.95(6) . . ?
C33 S32 C31 89.83(10) . . ?
C9 S8 C7 89.80(10) . . ?
C40 O42 C43 116.98(17) . . ?
C36 O38 C39 115.45(17) . . ?
C16 O18 C19 115.38(17) . . ?
C2 N1 Ag1 110.87(12) . . ?
C6 N1 Ag1 129.34(13) . . ?
C6 N1 C2 117.88(16) . . ?
C12 O14 C15 115.70(18) . . ?
C30 N25 Ag1 125.66(13) . . ?
C30 N25 C26 118.00(17) . . ?
C26 N25 Ag1 116.28(12) . . ?
C7 N11 Ag1 116.48(13) . . ?
C7 N11 C10 110.46(17) . . ?
C10 N11 Ag1 132.96(13) . . ?
C31 N35 Ag1 111.69(13) . . ?
C31 N35 C34 110.53(18) . . ?
C34 N35 Ag1 137.11(14) . . ?
N1 C2 C7 116.02(16) . . ?
N1 C2 C3 122.54(17) . . ?
C3 C2 C7 121.43(18) . . ?
N25 C30 H30 118.0 . . ?
N25 C30 C29 123.93(18) . . ?
C29 C30 H30 118.0 . . ?
C30 C29 C28 117.61(18) . . ?
C30 C29 C40 120.80(18) . . ?
C28 C29 C40 121.46(18) . . ?
N1 C6 H6 118.4 . . ?
N1 C6 C5 123.21(19) . . ?
C5 C6 H6 118.4 . . ?
N11 C7 S8 114.09(15) . . ?
N11 C7 C2 122.40(18) . . ?
C2 C7 S8 123.50(14) . . ?
C29 C28 C36 122.86(17) . . ?
C27 C28 C29 119.04(18) . . ?
C27 C28 C36 118.10(18) . . ?
N25 C26 C31 115.40(17) . . ?
N25 C26 C27 122.11(18) . . ?
C27 C26 C31 122.45(18) . . ?
N35 C31 S32 114.06(15) . . ?
N35 C31 C26 122.37(18) . . ?
C26 C31 S32 123.53(15) . . ?
N35 C34 H34 122.2 . . ?
C33 C34 N35 115.6(2) . . ?
C33 C34 H34 122.2 . . ?
C6 C5 C16 119.72(19) . . ?
C4 C5 C6 118.51(18) . . ?
C4 C5 C16 121.49(18) . . ?
O37 C36 O38 126.62(19) . . ?
O37 C36 C28 123.24(18) . . ?
O38 C36 C28 110.08(17) . . ?
C28 C27 C26 119.25(18) . . ?
C28 C27 H27 120.4 . . ?
C26 C27 H27 120.4 . . ?
C2 C3 H3 120.4 . . ?
C4 C3 C2 119.12(19) . . ?
C4 C3 H3 120.4 . . ?
O13 C12 O14 125.10(19) . . ?
O13 C12 C4 123.3(2) . . ?
O14 C12 C4 111.56(18) . . ?
C5 C4 C12 121.61(18) . . ?
C3 C4 C5 118.73(18) . . ?
C3 C4 C12 119.60(19) . . ?
O18 C16 C5 111.48(17) . . ?
O17 C16 O18 124.8(2) . . ?
O17 C16 C5 123.8(2) . . ?
N11 C10 H10 122.6 . . ?
C9 C10 N11 114.90(18) . . ?
C9 C10 H10 122.6 . . ?
O42 C40 C29 110.69(17) . . ?
O41 C40 O42 125.23(19) . . ?
O41 C40 C29 124.06(19) . . ?
S32 C33 H33 125.0 . . ?
C34 C33 S32 110.02(16) . . ?
C34 C33 H33 125.0 . . ?
S8 C9 H9 124.6 . . ?
C10 C9 S8 110.75(16) . . ?
C10 C9 H9 124.6 . . ?
O42 C43 H43A 109.5 . . ?
O42 C43 H43B 109.5 . . ?
O42 C43 H43C 109.5 . . ?
H43A C43 H43B 109.5 . . ?
H43A C43 H43C 109.5 . . ?
H43B C43 H43C 109.5 . . ?
O18 C19 H19A 109.5 . . ?
O18 C19 H19B 109.5 . . ?
O18 C19 H19C 109.5 . . ?
H19A C19 H19B 109.5 . . ?
H19A C19 H19C 109.5 . . ?
H19B C19 H19C 109.5 . . ?
O38 C39 H39A 109.5 . . ?
O38 C39 H39B 109.5 . . ?
O38 C39 H39C 109.5 . . ?
H39A C39 H39B 109.5 . . ?
H39A C39 H39C 109.5 . . ?
H39B C39 H39C 109.5 . . ?
O14 C15 H15A 109.5 . . ?
O14 C15 H15B 109.5 . . ?
O14 C15 H15C 109.5 . . ?
H15A C15 H15B 109.5 . . ?
H15A C15 H15C 109.5 . . ?
H15B C15 H15C 109.5 . . ?
F24A B20 F23A 108.0(3) . . ?
F24A B20 F22A 109.5(4) . . ?
F24A B20 F21A 135.1(5) . . ?
F22A B20 F23A 106.7(4) . . ?
F21A B20 F23A 93.1(6) . . ?
F21A B20 F22A 101.2(7) . . ?
F23B B20 F22B 116.1(6) . . ?
F23B B20 F24B 105.1(5) . . ?
F22B B20 F24B 106.8(7) . . ?

loop_
_geom_bond_atom_site_label_1
_geom_bond_atom_site_label_2
_geom_bond_distance
_geom_bond_site_symmetry_2
_geom_bond_publ_flag
Ag1 N1 2.4531(16) . ?
Ag1 N25 2.2851(16) . ?
Ag1 N11 2.2212(17) . ?
Ag1 N35 2.3433(17) . ?
S32 C31 1.712(2) . ?
S32 C33 1.700(2) . ?
S8 C7 1.710(2) . ?
S8 C9 1.701(2) . ?
O37 C36 1.198(2) . ?
O42 C40 1.333(2) . ?
O42 C43 1.453(2) . ?
O38 C36 1.330(3) . ?
O38 C39 1.450(3) . ?
O18 C16 1.321(3) . ?
O18 C19 1.457(3) . ?
O41 C40 1.197(2) . ?
N1 C2 1.343(2) . ?
N1 C6 1.341(3) . ?
O13 C12 1.203(3) . ?
O14 C12 1.318(3) . ?
O14 C15 1.465(3) . ?
N25 C30 1.333(2) . ?
N25 C26 1.347(2) . ?
F21 B20 1.369(8) . ?
N11 C7 1.322(2) . ?
N11 C10 1.378(3) . ?
O17 C16 1.201(2) . ?
N35 C31 1.313(3) . ?
N35 C34 1.366(3) . ?
C2 C7 1.466(3) . ?
C2 C3 1.393(3) . ?
C30 H30 0.9300 . ?
C30 C29 1.390(3) . ?
C29 C28 1.398(3) . ?
C29 C40 1.496(3) . ?
C6 H6 0.9300 . ?
C6 C5 1.393(3) . ?
C28 C36 1.510(3) . ?
C28 C27 1.382(3) . ?
C26 C31 1.470(3) . ?
C26 C27 1.393(3) . ?
C34 H34 0.9300 . ?
C34 C33 1.349(3) . ?
C5 C4 1.389(3) . ?
C5 C16 1.494(3) . ?
C27 H27 0.9300 . ?
C3 H3 0.9300 . ?
C3 C4 1.386(3) . ?
C12 C4 1.502(3) . ?
C10 H10 0.9300 . ?
C10 C9 1.348(3) . ?
C33 H33 0.9300 . ?
C9 H9 0.9300 . ?
C43 H43A 0.9600 . ?
C43 H43B 0.9600 . ?
C43 H43C 0.9600 . ?
C19 H19A 0.9600 . ?
C19 H19B 0.9600 . ?
C19 H19C 0.9600 . ?
C39 H39A 0.9600 . ?
C39 H39B 0.9600 . ?
C39 H39C 0.9600 . ?
C15 H15A 0.9600 . ?
C15 H15B 0.9600 . ?
C15 H15C 0.9600 . ?
B20 F23A 1.421(4) . ?
B20 F24A 1.350(4) . ?
B20 F22A 1.411(8) . ?
B20 F21A 1.358(14) . ?
B20 F23B 1.285(6) . ?
B20 F22B 1.300(15) . ?
B20 F24B 1.507(6) . ?

loop_
_smtbx_masks_void_nr
_smtbx_masks_void_average_x
_smtbx_masks_void_average_y
_smtbx_masks_void_average_z
_smtbx_masks_void_volume
_smtbx_masks_void_count_electrons
_smtbx_masks_void_content
1 0.075 0.418 0.432 25.2 3.9 ?
2 -0.075 0.582 0.568 25.2 3.9 ?
3 0.425 -0.082 0.068 25.2 3.9 ?
4 0.575 0.082 0.932 25.2 3.9 ?
